data_2008871
loop_
_publ_author_name
'Barker, James'
'Errington, William'
'Wallbridge, Malcolm G. H.'

_publ_section_title
;
 <i>N</i>,<i>N</i>'-Diphenylbenzamidinium nitrate
;
_journal_issue 9
_journal_name_full 'Acta Crystallographica Section C'
_journal_page_first 1583
_journal_page_last 1585
_journal_paper_doi 10.1107/S0108270199007672
_journal_volume 55
_journal_year 1999
_chemical_formula_moiety 'C19 H17 N2 + , N O3 -'
_chemical_formula_sum 'C19 H17 N3 O3'
_chemical_formula_weight 335.36
_chemical_name_common 'N^1^,N^2^ - Di(phenyl)benzamidine nitrate'
_chemical_name_systematic
;
 ?
;
_space_group_IT_number 15
_symmetry_cell_setting monoclinic
_symmetry_space_group_name_Hall '-C 2yc'
_symmetry_space_group_name_H-M 'C 1 2/c 1'
_audit_creation_method SHELXL-97
_cell_angle_alpha 90.00
_cell_angle_beta 132.195(2)
_cell_angle_gamma 90.00
_cell_formula_units_Z 4
_cell_length_a 15.8043(16)
_cell_length_b 12.8885(12)
_cell_length_c 11.4501(11)
_cell_measurement_reflns_used 2217
_cell_measurement_temperature 180(2)
_cell_measurement_theta_max 25.49
_cell_measurement_theta_min 2.35
_cell_volume 1727.9(3)
_computing_cell_refinement 'SAINT (Siemens, 1995)'
_computing_data_collection 'SMART (Siemens, 1994)'
_computing_data_reduction SAINT
_computing_molecular_graphics SHELXTL/PC
_computing_publication_material SHELXTL/PC
_computing_structure_refinement 'SHELXL97 (Sheldrick, 1997)'
_computing_structure_solution 'SHELXTL/PC (Sheldrick, 1994)'
_diffrn_ambient_temperature 180(2)
_diffrn_detector_area_resol_mean 8.192
_diffrn_measured_fraction_theta_full 0.991
_diffrn_measured_fraction_theta_max 0.991
_diffrn_measurement_device_type
;
Siemens SMART CCD area-detector diffractometer
;
_diffrn_measurement_method '\w scans'
_diffrn_radiation_monochromator graphite
_diffrn_radiation_source 'normal-focus sealed tube'
_diffrn_radiation_type MoK\a
_diffrn_radiation_wavelength 0.71073
_diffrn_reflns_av_R_equivalents 0.0367
_diffrn_reflns_av_sigmaI/netI 0.0430
_diffrn_reflns_limit_h_max 19
_diffrn_reflns_limit_h_min -18
_diffrn_reflns_limit_k_max 11
_diffrn_reflns_limit_k_min -15
_diffrn_reflns_limit_l_max 13
_diffrn_reflns_limit_l_min -13
_diffrn_reflns_number 4341
_diffrn_reflns_theta_full 25.49
_diffrn_reflns_theta_max 25.49
_diffrn_reflns_theta_min 2.35
_diffrn_standards_decay_% 0
_exptl_absorpt_coefficient_mu 0.089
_exptl_absorpt_correction_type none
_exptl_crystal_colour yellow
_exptl_crystal_density_diffrn 1.289
_exptl_crystal_density_method 'not measured'
_exptl_crystal_description block
_exptl_crystal_F_000 704
_exptl_crystal_size_max 0.32
_exptl_crystal_size_mid 0.10
_exptl_crystal_size_min 0.10
_refine_diff_density_max 0.268
_refine_diff_density_min -0.194
_refine_ls_extinction_coef 0.0051(11)
_refine_ls_extinction_method 'SHELXL97 (Sheldrick, 1997)'
_refine_ls_goodness_of_fit_ref 1.002
_refine_ls_hydrogen_treatment constr
_refine_ls_matrix_type full
_refine_ls_number_parameters 117
_refine_ls_number_reflns 1594
_refine_ls_number_restraints 0
_refine_ls_restrained_S_all 1.002
_refine_ls_R_factor_all 0.0723
_refine_ls_R_factor_gt 0.0457
_refine_ls_shift/su_max <0.001
_refine_ls_shift/su_mean 0.000
_refine_ls_structure_factor_coef Fsqd
_refine_ls_weighting_details 'calc w = 1/[\s^2^(Fo^2^)+(0.0675P)^2^] where P=(Fo^2^+2Fc^2^)/3'
_refine_ls_weighting_scheme calc
_refine_ls_wR_factor_ref 0.1188
_reflns_number_gt 1118
_reflns_number_total 1594
_reflns_threshold_expression I>2\s(I)
_cod_data_source_file bm1345.cif
_cod_data_source_block amnit
_cod_original_sg_symbol_H-M C2/c
_cod_database_code 2008871
_cod_database_fobs_code 2008871

loop_
_symmetry_equiv_pos_as_xyz
'x, y, z'
'-x, y, -z+1/2'
'x+1/2, y+1/2, z'
'-x+1/2, y+1/2, -z+1/2'
'-x, -y, -z'
'x, -y, z-1/2'
'-x+1/2, -y+1/2, -z'
'x+1/2, -y+1/2, z-1/2'

loop_
_atom_site_label
_atom_site_fract_x
_atom_site_fract_y
_atom_site_fract_z
_atom_site_U_iso_or_equiv
_atom_site_adp_type
_atom_site_calc_flag
_atom_site_refinement_flags
_atom_site_occupancy
_atom_site_disorder_assembly
_atom_site_disorder_group
_atom_site_type_symbol
N1 0.0000 0.20274(15) 0.2500 0.0305(5) Uani d S 1 . . N
N2 0.07365(11) 0.46479(11) 0.38199(15) 0.0302(4) Uani d . 1 . . N
H2 0.0751 0.3978 0.3686 0.036 Uiso calc R 1 . . H
O1 0.08536(12) 0.25108(10) 0.36465(16) 0.0592(5) Uani d . 1 . . O
O2 0.0000 0.10757(13) 0.2500 0.0449(5) Uani d S 1 . . O
C1 0.0000 0.8470(2) 0.2500 0.0520(8) Uani d S 1 . . C
H1 0.0000 0.9207 0.2500 0.062 Uiso calc SR 1 . . H
C2 -0.09506(17) 0.79405(16) 0.2002(2) 0.0473(6) Uani d . 1 . . C
H2A -0.1600 0.8313 0.1667 0.057 Uiso calc R 1 . . H
C3 -0.09627(15) 0.68670(14) 0.1988(2) 0.0352(5) Uani d . 1 . . C
H3 -0.1620 0.6498 0.1634 0.042 Uiso calc R 1 . . H
C4 0.0000 0.63366(18) 0.2500 0.0277(6) Uani d S 1 . . C
C5 0.0000 0.51877(18) 0.2500 0.0270(6) Uani d S 1 . . C
C6 0.15119(15) 0.49850(13) 0.54295(19) 0.0297(5) Uani d . 1 . . C
C7 0.12993(16) 0.58192(15) 0.5968(2) 0.0360(5) Uani d . 1 . . C
H7 0.0624 0.6221 0.5259 0.043 Uiso calc R 1 . . H
C8 0.20939(18) 0.60548(17) 0.7567(2) 0.0466(6) Uani d . 1 . . C
H8 0.1966 0.6634 0.7944 0.056 Uiso calc R 1 . . H
C9 0.30656(18) 0.54636(17) 0.8617(2) 0.0484(6) Uani d . 1 . . C
H9 0.3598 0.5630 0.9708 0.058 Uiso calc R 1 . . H
C10 0.32563(17) 0.46310(17) 0.8068(2) 0.0466(6) Uani d . 1 . . C
H10 0.3920 0.4218 0.8787 0.056 Uiso calc R 1 . . H
C11 0.24868(15) 0.43882(15) 0.6471(2) 0.0372(5) Uani d . 1 . . C
H11 0.2628 0.3818 0.6097 0.045 Uiso calc R 1 . . H

loop_
_atom_site_aniso_label
_atom_site_aniso_U_11
_atom_site_aniso_U_22
_atom_site_aniso_U_33
_atom_site_aniso_U_12
_atom_site_aniso_U_13
_atom_site_aniso_U_23
N1 0.0353(13) 0.0249(12) 0.0262(11) 0.000 0.0186(11) 0.000
N2 0.0344(9) 0.0226(7) 0.0235(8) -0.0007(6) 0.0153(7) -0.0025(6)
O1 0.0485(9) 0.0276(8) 0.0417(8) -0.0080(7) 0.0058(7) -0.0032(6)
O2 0.0503(12) 0.0227(10) 0.0349(10) 0.000 0.0177(10) 0.000
C1 0.067(2) 0.0256(15) 0.0464(18) 0.000 0.0313(17) 0.000
C2 0.0498(13) 0.0371(12) 0.0465(13) 0.0144(10) 0.0289(11) 0.0011(10)
C3 0.0320(10) 0.0366(11) 0.0352(10) 0.0013(8) 0.0219(9) -0.0018(8)
C4 0.0289(14) 0.0271(13) 0.0236(12) 0.000 0.0162(11) 0.000
C5 0.0291(14) 0.0254(12) 0.0263(13) 0.000 0.0186(12) 0.000
C6 0.0321(10) 0.0315(10) 0.0214(9) -0.0086(8) 0.0164(9) -0.0053(7)
C7 0.0403(11) 0.0375(10) 0.0329(10) -0.0040(8) 0.0257(9) -0.0050(8)
C8 0.0618(14) 0.0507(13) 0.0412(12) -0.0182(11) 0.0403(12) -0.0187(10)
C9 0.0469(13) 0.0654(15) 0.0263(10) -0.0184(11) 0.0218(10) -0.0129(10)
C10 0.0386(12) 0.0600(14) 0.0255(10) -0.0049(10) 0.0152(10) -0.0014(10)
C11 0.0349(11) 0.0423(11) 0.0264(10) -0.0003(9) 0.0174(9) -0.0011(8)

loop_
_atom_type_symbol
_atom_type_description
_atom_type_scat_dispersion_real
_atom_type_scat_dispersion_imag
_atom_type_scat_source
C C 0.0033 0.0016 'International Tables Vol C Tables 4.2.6.8 and 6.1.1.4'
H H 0.0000 0.0000 'International Tables Vol C Tables 4.2.6.8 and 6.1.1.4'
N N 0.0061 0.0033 'International Tables Vol C Tables 4.2.6.8 and 6.1.1.4'
O O 0.0106 0.0060 'International Tables Vol C Tables 4.2.6.8 and 6.1.1.4'

loop_
_geom_angle_atom_site_label_1
_geom_angle_atom_site_label_2
_geom_angle_atom_site_label_3
_geom_angle_site_symmetry_1
_geom_angle_site_symmetry_3
_geom_angle
_geom_angle_publ_flag
O2 N1 O1 . . 120.00(10) y
O2 N1 O1 . 2 120.00(10) ?
O1 N1 O1 . 2 120.0(2) y
C5 N2 C6 . . 130.11(15) y
C2 C1 C2 . 2 120.6(3) ?
C1 C2 C3 . . 120.2(2) ?
C2 C3 C4 . . 118.99(19) ?
C3 C4 C3 2 . 121.0(2) ?
C3 C4 C5 2 . 119.49(11) ?
C3 C4 C5 . . 119.49(11) ?
N2 C5 N2 2 . 116.7(2) y
N2 C5 C4 2 . 121.63(10) y
N2 C5 C4 . . 121.63(10) ?
C11 C6 C7 . . 120.56(16) ?
C11 C6 N2 . . 115.77(15) ?
C7 C6 N2 . . 123.59(16) ?
C6 C7 C8 . . 118.69(18) ?
C9 C8 C7 . . 121.28(19) ?
C10 C9 C8 . . 119.33(19) ?
C9 C10 C11 . . 120.7(2) ?
C6 C11 C10 . . 119.47(18) ?

loop_
_geom_bond_atom_site_label_1
_geom_bond_atom_site_label_2
_geom_bond_site_symmetry_2
_geom_bond_distance
_geom_bond_publ_flag
N1 O2 . 1.227(3) y
N1 O1 . 1.2460(15) y
N1 O1 2 1.2460(15) ?
N2 C5 . 1.3266(18) y
N2 C6 . 1.433(2) y
C1 C2 . 1.377(2) ?
C1 C2 2 1.377(2) ?
C2 C3 . 1.384(3) ?
C3 C4 . 1.388(2) ?
C4 C3 2 1.388(2) ?
C4 C5 . 1.481(3) y
C5 N2 2 1.3266(18) ?
C6 C11 . 1.385(2) ?
C6 C7 . 1.389(3) ?
C7 C8 . 1.390(3) ?
C8 C9 . 1.380(3) ?
C9 C10 . 1.375(3) ?
C10 C11 . 1.390(3) ?

loop_
_geom_hbond_atom_site_label_D
_geom_hbond_atom_site_label_H
_geom_hbond_atom_site_label_A
_geom_hbond_distance_DH
_geom_hbond_distance_HA
_geom_hbond_distance_DA
_geom_hbond_angle_DHA
N2 H2 O1 0.88 1.90 2.7767(19) 173.1

loop_
_geom_torsion_atom_site_label_1
_geom_torsion_atom_site_label_2
_geom_torsion_atom_site_label_3
_geom_torsion_atom_site_label_4
_geom_torsion_site_symmetry_1
_geom_torsion_site_symmetry_4
_geom_torsion
_geom_torsion_publ_flag
C2 C1 C2 C3 2 . -0.38(13) ?
C1 C2 C3 C4 . . 0.8(3) ?
C2 C3 C4 C3 . 2 -0.37(13) ?
C2 C3 C4 C5 . . 179.63(13) y
C6 N2 C5 N2 . 2 -169.89(19) ?
C6 N2 C5 C4 . . 10.11(19) y
C3 C4 C5 N2 2 2 -118.63(11) ?
C3 C4 C5 N2 . 2 61.37(11) ?
C3 C4 C5 N2 2 . 61.37(11) y
C3 C4 C5 N2 . . -118.63(11) ?
C5 N2 C6 C11 . . -152.21(15) ?
C5 N2 C6 C7 . . 31.2(3) ?
C11 C6 C7 C8 . . 1.2(3) ?
N2 C6 C7 C8 . . 177.71(17) y
C6 C7 C8 C9 . . -1.5(3) ?
C7 C8 C9 C10 . . 0.6(3) ?
C8 C9 C10 C11 . . 0.6(3) ?
C7 C6 C11 C10 . . -0.1(3) ?
N2 C6 C11 C10 . . -176.83(16) ?
C9 C10 C11 C6 . . -0.8(3) ?
